data_7202099
loop_
_publ_author_name
'Chen, Shuo-ping'
'Li, Ming'
'Xiao, Yong'
'Yuan, Yi-xuan'
'Pan, Ling-ling'
'Yuan, Liang-jie'

_publ_section_title
;
 Hydrogen-bonded assembly of [Ni(Im)6]2+ ion and phosphorus anions:
 Different sandwiched-type/tessellate-type supramolecular architectures
 and 1D water chains
;
_journal_issue 9
_journal_name_full CrystEngComm
_journal_page_first 1227
_journal_paper_doi 10.1039/b804001j
_journal_volume 10
_journal_year 2008
_chemical_formula_sum 'C21 H37 N14 Ni O8 P'
_chemical_formula_weight 703.33
_chemical_name_systematic
;
?
;
_space_group_IT_number 14
_symmetry_cell_setting monoclinic
_symmetry_space_group_name_Hall '-P 2yn'
_symmetry_space_group_name_H-M 'P 1 21/n 1'
_atom_sites_solution_hydrogens geom
_atom_sites_solution_primary direct
_atom_sites_solution_secondary difmap
_audit_creation_method SHELXL-97
_cell_angle_alpha 90.00
_cell_angle_beta 90.0390(10)
_cell_angle_gamma 90.00
_cell_formula_units_Z 4
_cell_length_a 9.0080(4)
_cell_length_b 16.1663(8)
_cell_length_c 22.6665(11)
_cell_measurement_reflns_used 9091
_cell_measurement_temperature 293(2)
_cell_measurement_theta_max 29.82
_cell_measurement_theta_min 2.19
_cell_volume 3300.8(3)
_computing_cell_refinement 'Bruker SMART'
_computing_data_collection 'Bruker SMART'
_computing_data_reduction 'Bruker SAINT'
_computing_molecular_graphics 'Bruker SHELXTL'
_computing_publication_material 'Bruker SHELXTL'
_computing_structure_refinement 'SHELXL-97 (Sheldrick, 1997)'
_computing_structure_solution 'SHELXS-97 (Sheldrick, 1990)'
_diffrn_ambient_temperature 293(2)
_diffrn_measured_fraction_theta_full 0.999
_diffrn_measured_fraction_theta_max 0.999
_diffrn_measurement_device_type 'CCD area detector'
_diffrn_measurement_method 'phi and omega scans'
_diffrn_radiation_monochromator graphite
_diffrn_radiation_source 'fine-focus sealed tube'
_diffrn_radiation_type MoK\a
_diffrn_radiation_wavelength 0.71073
_diffrn_reflns_av_R_equivalents 0.0191
_diffrn_reflns_av_sigmaI/netI 0.0209
_diffrn_reflns_limit_h_max 11
_diffrn_reflns_limit_h_min -11
_diffrn_reflns_limit_k_max 20
_diffrn_reflns_limit_k_min -21
_diffrn_reflns_limit_l_max 20
_diffrn_reflns_limit_l_min -29
_diffrn_reflns_number 21931
_diffrn_reflns_theta_full 28.00
_diffrn_reflns_theta_max 28.00
_diffrn_reflns_theta_min 2.19
_exptl_absorpt_coefficient_mu 0.700
_exptl_absorpt_correction_T_max 0.8612
_exptl_absorpt_correction_T_min 0.7209
_exptl_absorpt_correction_type multi-scan
_exptl_absorpt_process_details SADABS
_exptl_crystal_colour green
_exptl_crystal_density_diffrn 1.415
_exptl_crystal_density_method 'not measured'
_exptl_crystal_description block
_exptl_crystal_F_000 1472
_exptl_crystal_size_max 0.50
_exptl_crystal_size_mid 0.38
_exptl_crystal_size_min 0.22
_refine_diff_density_max 0.255
_refine_diff_density_min -0.301
_refine_diff_density_rms 0.043
_refine_ls_extinction_coef 0.0012(2)
_refine_ls_extinction_expression Fc^*^=kFc[1+0.001xFc^2^\l^3^/sin(2\q)]^-1/4^
_refine_ls_extinction_method SHELXL
_refine_ls_goodness_of_fit_ref 1.066
_refine_ls_hydrogen_treatment mixed
_refine_ls_matrix_type full
_refine_ls_number_parameters 474
_refine_ls_number_reflns 7978
_refine_ls_number_restraints 0
_refine_ls_restrained_S_all 1.066
_refine_ls_R_factor_all 0.0398
_refine_ls_R_factor_gt 0.0293
_refine_ls_shift/su_max 0.001
_refine_ls_shift/su_mean 0.000
_refine_ls_structure_factor_coef Fsqd
_refine_ls_weighting_details 'calc w=1/[\s^2^(Fo^2^)+(0.0470P)^2^+0.3213P] where P=(Fo^2^+2Fc^2^)/3'
_refine_ls_weighting_scheme calc
_refine_ls_wR_factor_gt 0.0832
_refine_ls_wR_factor_ref 0.0873
_reflns_number_gt 6287
_reflns_number_total 7978
_reflns_threshold_expression >2sigma(I)
_cod_data_source_file b804001j.txt
_cod_data_source_block 60725lm1_0m
_cod_depositor_comments
;
The following automatic conversions were performed:
'_symmetry_cell_setting' value 'Monoclinic' changed to 'monoclinic'
according to '/home/saulius/struct/CIF-dictionaries/cif_core.dic'
dictionary named 'cif_core.dic' version 2.4.1 from
2010-06-29.

'_exptl_absorpt_correction_type' value 'Multi-scan' changed
to 'multi-scan' according to
'/home/saulius/struct/CIF-dictionaries/cif_core.dic' dictionary named
'cif_core.dic' version 2.4.1 from 2010-06-29.

Automatic conversion script
Id: cif_fix_enum 1527 2010-12-29 10:47:43Z saulius 
;
_cod_original_sg_symbol_H-M P2(1)/n
_cod_database_code 7202099

loop_
_symmetry_equiv_pos_as_xyz
'x, y, z'
'-x+1/2, y+1/2, -z+1/2'
'-x, -y, -z'
'x-1/2, -y-1/2, z-1/2'

loop_
_atom_site_label
_atom_site_type_symbol
_atom_site_fract_x
_atom_site_fract_y
_atom_site_fract_z
_atom_site_U_iso_or_equiv
_atom_site_adp_type
_atom_site_occupancy
_atom_site_symmetry_multiplicity
_atom_site_calc_flag
_atom_site_refinement_flags
_atom_site_disorder_assembly
_atom_site_disorder_group
Ni1 Ni 0.5000 0.5000 0.0000 0.02364(7) Uani 1 2 d S . .
N1 N 0.39596(12) 0.59418(7) 0.05052(5) 0.0296(2) Uani 1 1 d . . .
C2 C 0.30509(15) 0.58389(9) 0.09564(6) 0.0357(3) Uani 1 1 d . . .
H2 H 0.2846 0.5329 0.1129 0.043 Uiso 1 1 calc R . .
N3 N 0.24630(15) 0.65519(8) 0.11347(6) 0.0424(3) Uani 1 1 d . . .
H3 H 0.1769(19) 0.6603(10) 0.1364(8) 0.051(5) Uiso 1 1 d . . .
C4 C 0.30202(19) 0.71561(10) 0.07842(7) 0.0510(4) Uani 1 1 d . . .
H4 H 0.2808 0.7718 0.0804 0.061 Uiso 1 1 calc R . .
C5 C 0.39443(17) 0.67787(8) 0.04008(7) 0.0416(3) Uani 1 1 d . . .
H5 H 0.4490 0.7046 0.0109 0.050 Uiso 1 1 calc R . .
N6 N 0.39875(12) 0.40747(6) 0.05324(5) 0.0292(2) Uani 1 1 d . . .
C7 C 0.45559(15) 0.37373(8) 0.10108(6) 0.0361(3) Uani 1 1 d . . .
H7 H 0.5461 0.3892 0.1174 0.043 Uiso 1 1 calc R . .
N8 N 0.36841(14) 0.31480(8) 0.12336(6) 0.0415(3) Uani 1 1 d . . .
H8 H 0.3812(19) 0.2855(11) 0.1543(8) 0.059(5) Uiso 1 1 d . . .
C9 C 0.2472(2) 0.31037(11) 0.08824(8) 0.0565(5) Uani 1 1 d . . .
H9 H 0.1665 0.2751 0.0927 0.068 Uiso 1 1 calc R . .
C10 C 0.26657(17) 0.36760(10) 0.04514(7) 0.0459(4) Uani 1 1 d . . .
H10 H 0.1999 0.3781 0.0147 0.055 Uiso 1 1 calc R . .
N11 N 0.68725(13) 0.50395(6) 0.05720(5) 0.0292(2) Uani 1 1 d . . .
C12 C 0.71353(15) 0.56066(8) 0.09765(6) 0.0345(3) Uani 1 1 d . . .
H12 H 0.6447 0.6000 0.1097 0.041 Uiso 1 1 calc R . .
N13 N 0.85136(14) 0.55466(8) 0.11914(6) 0.0420(3) Uani 1 1 d . . .
H13 H 0.8937(19) 0.5893(11) 0.1414(8) 0.055(5) Uiso 1 1 d . . .
C14 C 0.91801(19) 0.49017(11) 0.09169(9) 0.0520(4) Uani 1 1 d . . .
H14 H 1.0141 0.4710 0.0979 0.062 Uiso 1 1 calc R . .
C15 C 0.81643(15) 0.45914(10) 0.05334(7) 0.0421(3) Uani 1 1 d . . .
H15 H 0.8319 0.4144 0.0283 0.050 Uiso 1 1 calc R . .
Ni2 Ni 0.0000 1.0000 0.0000 0.02349(7) Uani 1 2 d S . .
N16 N 0.19397(13) 1.00167(6) 0.05300(5) 0.0298(2) Uani 1 1 d . . .
C17 C 0.21662(16) 1.04607(9) 0.10096(6) 0.0372(3) Uani 1 1 d . . .
H17 H 0.1473 1.0823 0.1170 0.045 Uiso 1 1 calc R . .
N18 N 0.35097(14) 1.03276(9) 0.12369(6) 0.0440(3) Uani 1 1 d . . .
H18 H 0.387(2) 1.0539(12) 0.1554(9) 0.068(6) Uiso 1 1 d . . .
C19 C 0.41934(18) 0.97629(12) 0.08897(8) 0.0548(4) Uani 1 1 d . . .
H19 H 0.5142 0.9547 0.0941 0.066 Uiso 1 1 calc R . .
C20 C 0.32263(16) 0.95739(10) 0.04544(7) 0.0433(3) Uani 1 1 d . . .
H20 H 0.3405 0.9201 0.0150 0.052 Uiso 1 1 calc R . .
N21 N -0.09400(12) 1.09573(6) 0.05241(5) 0.0288(2) Uani 1 1 d . . .
C22 C -0.17494(16) 1.08649(9) 0.10040(6) 0.0370(3) Uani 1 1 d . . .
H22 H -0.2006 1.0354 0.1163 0.044 Uiso 1 1 calc R . .
N23 N -0.21574(14) 1.15889(8) 0.12341(6) 0.0428(3) Uani 1 1 d . . .
H23 H -0.268(2) 1.1663(13) 0.1560(10) 0.088(7) Uiso 1 1 d . . .
C24 C -0.1584(2) 1.21882(10) 0.08853(8) 0.0532(4) Uani 1 1 d . . .
H24 H -0.1685 1.2756 0.0935 0.064 Uiso 1 1 calc R . .
C25 C -0.08360(18) 1.17969(8) 0.04502(7) 0.0440(4) Uani 1 1 d . . .
H25 H -0.0327 1.2058 0.0146 0.053 Uiso 1 1 calc R . .
N26 N -0.09288(12) 0.90787(6) 0.05604(5) 0.0296(2) Uani 1 1 d . . .
C27 C -0.02425(16) 0.86656(8) 0.09840(6) 0.0351(3) Uani 1 1 d . . .
H27 H 0.0694 0.8799 0.1129 0.042 Uiso 1 1 calc R . .
N28 N -0.10606(15) 0.80333(8) 0.11780(6) 0.0428(3) Uani 1 1 d . . .
H28 H -0.078(2) 0.7683(11) 0.1417(8) 0.060(6) Uiso 1 1 d . . .
C29 C -0.23536(19) 0.80365(10) 0.08719(8) 0.0521(4) Uani 1 1 d . . .
H29 H -0.3142 0.7670 0.0915 0.063 Uiso 1 1 calc R . .
C30 C -0.22663(16) 0.86815(9) 0.04906(7) 0.0423(3) Uani 1 1 d . . .
H30 H -0.3000 0.8832 0.0223 0.051 Uiso 1 1 calc R . .
N31 N 0.70799(15) 0.98217(8) 0.24132(6) 0.0425(3) Uani 1 1 d . . .
H31 H 0.635(2) 1.0210(12) 0.2346(8) 0.056(5) Uiso 1 1 d . . .
C32 C 0.68865(17) 0.90298(9) 0.25268(8) 0.0481(4) Uani 1 1 d . . .
H32 H 0.5971 0.8765 0.2545 0.058 Uiso 1 1 calc R . .
N33 N 0.81758(14) 0.86677(8) 0.26104(6) 0.0443(3) Uani 1 1 d . . .
H33 H 0.834(2) 0.8097(13) 0.2683(8) 0.073(6) Uiso 1 1 d . . .
C34 C 0.92428(17) 0.92507(10) 0.25429(7) 0.0487(4) Uani 1 1 d . . .
H34 H 1.0262 0.9168 0.2573 0.058 Uiso 1 1 calc R . .
C35 C 0.85576(18) 0.99696(9) 0.24242(8) 0.0479(4) Uani 1 1 d . . .
H35 H 0.9016 1.0477 0.2361 0.058 Uiso 1 1 calc R . .
P1 P 0.50445(3) 0.173503(18) 0.247407(12) 0.02155(8) Uani 1 1 d . . .
O1 O 0.50361(9) 0.17305(5) 0.31461(4) 0.0322(2) Uani 1 1 d . . .
O2 O 0.49197(9) 0.08406(5) 0.22440(4) 0.0336(2) Uani 1 1 d . . .
O3 O 0.37544(10) 0.22451(6) 0.22374(4) 0.0374(2) Uani 1 1 d . . .
O4 O 0.65310(10) 0.20920(6) 0.22526(4) 0.0396(2) Uani 1 1 d . . .
O1W O 0.12700(14) 0.12289(10) 0.23464(7) 0.0655(4) Uani 1 1 d . . .
H1W1 H 0.194(2) 0.1599(13) 0.2267(9) 0.068(6) Uiso 1 1 d . . .
H2W1 H 0.169(4) 0.078(2) 0.2468(15) 0.163(15) Uiso 1 1 d . . .
O2W O 0.29780(19) 0.97947(11) 0.28401(8) 0.0758(5) Uani 1 1 d . . .
H1W2 H 0.291(3) 0.9393(16) 0.2638(11) 0.088(9) Uiso 1 1 d . . .
H2W2 H 0.365(3) 1.0091(13) 0.2674(10) 0.070(7) Uiso 1 1 d . . .
O3W O 0.9192(2) 0.21439(10) 0.29959(7) 0.0759(4) Uani 1 1 d . . .
H1W3 H 0.979(3) 0.1877(17) 0.2804(13) 0.106(9) Uiso 1 1 d . . .
H2W3 H 0.837(3) 0.2073(15) 0.2801(11) 0.088(8) Uiso 1 1 d . . .
O4W O 0.2016(3) 0.33215(10) 0.28672(9) 0.0919(6) Uani 1 1 d . . .
H1W4 H 0.253(3) 0.3007(16) 0.2683(11) 0.088(8) Uiso 1 1 d . . .
H2W4 H 0.137(4) 0.3054(19) 0.2937(15) 0.134(14) Uiso 1 1 d . . .

loop_
_atom_site_aniso_label
_atom_site_aniso_U_11
_atom_site_aniso_U_22
_atom_site_aniso_U_33
_atom_site_aniso_U_23
_atom_site_aniso_U_13
_atom_site_aniso_U_12
Ni1 0.02616(12) 0.02503(12) 0.01973(12) 0.00088(8) 0.00046(8) -0.00079(8)
N1 0.0311(5) 0.0318(5) 0.0260(5) -0.0017(4) 0.0010(4) 0.0007(4)
C2 0.0364(7) 0.0377(7) 0.0329(7) -0.0030(6) 0.0057(5) -0.0002(5)
N3 0.0414(7) 0.0483(7) 0.0374(7) -0.0061(6) 0.0116(6) 0.0071(5)
C4 0.0635(10) 0.0385(8) 0.0510(10) -0.0012(7) 0.0131(8) 0.0141(7)
C5 0.0512(9) 0.0336(7) 0.0402(8) 0.0019(6) 0.0107(7) 0.0051(6)
N6 0.0333(6) 0.0289(5) 0.0254(5) 0.0032(4) 0.0023(4) -0.0007(4)
C7 0.0390(7) 0.0401(7) 0.0293(7) 0.0082(6) 0.0006(5) -0.0034(6)
N8 0.0504(7) 0.0390(7) 0.0350(7) 0.0153(5) 0.0006(5) -0.0037(5)
C9 0.0563(10) 0.0588(10) 0.0545(10) 0.0220(8) -0.0069(8) -0.0258(8)
C10 0.0442(8) 0.0523(9) 0.0410(8) 0.0161(7) -0.0088(6) -0.0149(7)
N11 0.0316(6) 0.0307(6) 0.0254(5) 0.0009(4) -0.0026(4) -0.0022(4)
C12 0.0385(7) 0.0366(7) 0.0283(7) -0.0004(5) -0.0037(5) -0.0012(5)
N13 0.0421(7) 0.0482(7) 0.0358(7) -0.0058(6) -0.0110(5) -0.0084(6)
C14 0.0363(8) 0.0610(10) 0.0587(11) -0.0103(8) -0.0127(7) 0.0049(7)
C15 0.0356(7) 0.0444(8) 0.0462(9) -0.0088(7) -0.0099(6) 0.0044(6)
Ni2 0.02678(12) 0.02539(12) 0.01830(12) -0.00074(8) 0.00068(8) 0.00118(8)
N16 0.0312(6) 0.0334(6) 0.0247(5) -0.0010(4) -0.0024(4) 0.0000(4)
C17 0.0385(7) 0.0413(7) 0.0317(7) -0.0065(6) -0.0070(6) 0.0026(6)
N18 0.0410(7) 0.0543(8) 0.0367(7) -0.0102(6) -0.0125(5) -0.0002(6)
C19 0.0341(8) 0.0745(11) 0.0557(11) -0.0164(9) -0.0117(7) 0.0123(8)
C20 0.0366(7) 0.0558(9) 0.0374(8) -0.0129(7) -0.0050(6) 0.0087(6)
N21 0.0322(5) 0.0310(5) 0.0232(5) -0.0031(4) 0.0016(4) 0.0021(4)
C22 0.0441(8) 0.0361(7) 0.0308(7) -0.0047(6) 0.0094(6) 0.0001(6)
N23 0.0486(7) 0.0433(7) 0.0366(7) -0.0089(5) 0.0141(6) 0.0057(5)
C24 0.0759(12) 0.0331(8) 0.0506(10) -0.0050(7) 0.0190(8) 0.0080(7)
C25 0.0603(9) 0.0319(7) 0.0398(8) -0.0007(6) 0.0162(7) 0.0025(6)
N26 0.0350(6) 0.0288(5) 0.0250(5) 0.0023(4) 0.0044(4) 0.0028(4)
C27 0.0423(7) 0.0364(7) 0.0267(6) 0.0036(5) 0.0026(5) 0.0027(6)
N28 0.0576(8) 0.0355(6) 0.0354(7) 0.0126(5) 0.0047(6) 0.0018(6)
C29 0.0516(9) 0.0461(9) 0.0587(11) 0.0168(8) 0.0009(8) -0.0123(7)
C30 0.0386(7) 0.0435(8) 0.0448(8) 0.0116(7) 0.0001(6) -0.0040(6)
N31 0.0439(7) 0.0290(6) 0.0546(8) -0.0017(6) -0.0065(6) 0.0081(5)
C32 0.0403(8) 0.0333(7) 0.0708(11) 0.0000(7) -0.0007(7) 0.0043(6)
N33 0.0464(7) 0.0339(6) 0.0527(8) 0.0029(6) 0.0035(6) 0.0115(5)
C34 0.0374(8) 0.0525(9) 0.0562(10) 0.0059(8) -0.0037(7) 0.0050(7)
C35 0.0477(9) 0.0398(8) 0.0562(10) 0.0032(7) -0.0064(7) -0.0056(6)
P1 0.02387(15) 0.01888(14) 0.02189(16) -0.00035(11) 0.00118(11) -0.00012(10)
O1 0.0369(5) 0.0356(5) 0.0240(4) -0.0003(4) 0.0002(4) -0.0002(4)
O2 0.0368(5) 0.0232(4) 0.0407(5) -0.0069(4) -0.0100(4) 0.0005(3)
O3 0.0392(5) 0.0360(5) 0.0369(5) 0.0111(4) 0.0020(4) 0.0110(4)
O4 0.0372(5) 0.0373(5) 0.0443(6) -0.0099(4) 0.0170(4) -0.0095(4)
O1W 0.0374(6) 0.0648(9) 0.0944(11) -0.0182(8) 0.0055(6) -0.0042(6)
O2W 0.0793(10) 0.0553(8) 0.0929(12) -0.0067(9) 0.0334(9) -0.0163(8)
O3W 0.0603(9) 0.0799(10) 0.0874(11) -0.0293(8) -0.0030(8) 0.0162(8)
O4W 0.1140(15) 0.0464(8) 0.1154(15) 0.0023(8) 0.0508(12) 0.0218(9)

loop_
_atom_type_symbol
_atom_type_description
_atom_type_scat_dispersion_real
_atom_type_scat_dispersion_imag
_atom_type_scat_source
C C 0.0033 0.0016 'International Tables Vol C Tables 4.2.6.8 and 6.1.1.4'
H H 0.0000 0.0000 'International Tables Vol C Tables 4.2.6.8 and 6.1.1.4'
N N 0.0061 0.0033 'International Tables Vol C Tables 4.2.6.8 and 6.1.1.4'
O O 0.0106 0.0060 'International Tables Vol C Tables 4.2.6.8 and 6.1.1.4'
P P 0.1023 0.0942 'International Tables Vol C Tables 4.2.6.8 and 6.1.1.4'
Ni Ni 0.3393 1.1124 'International Tables Vol C Tables 4.2.6.8 and 6.1.1.4'

loop_
_geom_angle_atom_site_label_1
_geom_angle_atom_site_label_2
_geom_angle_atom_site_label_3
_geom_angle
_geom_angle_site_symmetry_1
_geom_angle_site_symmetry_3
_geom_angle_publ_flag
N1 Ni1 N1 180.00(5) 3_665 . ?
N1 Ni1 N6 89.50(4) 3_665 . ?
N1 Ni1 N6 90.50(4) . . ?
N1 Ni1 N6 90.50(4) 3_665 3_665 ?
N1 Ni1 N6 89.50(4) . 3_665 ?
N6 Ni1 N6 180.00(6) . 3_665 ?
N1 Ni1 N11 89.99(4) 3_665 3_665 ?
N1 Ni1 N11 90.01(4) . 3_665 ?
N6 Ni1 N11 89.12(4) . 3_665 ?
N6 Ni1 N11 90.88(4) 3_665 3_665 ?
N1 Ni1 N11 90.01(4) 3_665 . ?
N1 Ni1 N11 89.99(4) . . ?
N6 Ni1 N11 90.88(4) . . ?
N6 Ni1 N11 89.12(4) 3_665 . ?
N11 Ni1 N11 180.00(5) 3_665 . ?
C2 N1 C5 104.56(11) . . ?
C2 N1 Ni1 126.95(9) . . ?
C5 N1 Ni1 128.15(9) . . ?
N1 C2 N3 111.89(12) . . ?
N1 C2 H2 124.1 . . ?
N3 C2 H2 124.1 . . ?
C2 N3 C4 107.36(12) . . ?
C2 N3 H3 125.8(12) . . ?
C4 N3 H3 125.7(12) . . ?
C5 C4 N3 106.28(13) . . ?
C5 C4 H4 126.9 . . ?
N3 C4 H4 126.9 . . ?
C4 C5 N1 109.91(13) . . ?
C4 C5 H5 125.0 . . ?
N1 C5 H5 125.0 . . ?
C7 N6 C10 104.68(11) . . ?
C7 N6 Ni1 126.26(9) . . ?
C10 N6 Ni1 129.00(9) . . ?
N6 C7 N8 112.26(13) . . ?
N6 C7 H7 123.9 . . ?
N8 C7 H7 123.9 . . ?
C7 N8 C9 106.86(12) . . ?
C7 N8 H8 128.9(12) . . ?
C9 N8 H8 124.2(12) . . ?
N8 C9 C10 106.45(13) . . ?
N8 C9 H9 126.8 . . ?
C10 C9 H9 126.8 . . ?
C9 C10 N6 109.74(13) . . ?
C9 C10 H10 125.1 . . ?
N6 C10 H10 125.1 . . ?
C12 N11 C15 105.04(12) . . ?
C12 N11 Ni1 125.92(9) . . ?
C15 N11 Ni1 128.07(9) . . ?
N11 C12 N13 111.67(13) . . ?
N11 C12 H12 124.2 . . ?
N13 C12 H12 124.2 . . ?
C12 N13 C14 107.48(12) . . ?
C12 N13 H13 126.0(12) . . ?
C14 N13 H13 125.8(12) . . ?
N13 C14 C15 106.24(14) . . ?
N13 C14 H14 126.9 . . ?
C15 C14 H14 126.9 . . ?
C14 C15 N11 109.57(13) . . ?
C14 C15 H15 125.2 . . ?
N11 C15 H15 125.2 . . ?
N16 Ni2 N16 180.0 3_575 . ?
N16 Ni2 N21 90.14(4) 3_575 3_575 ?
N16 Ni2 N21 89.86(4) . 3_575 ?
N16 Ni2 N21 89.86(4) 3_575 . ?
N16 Ni2 N21 90.14(4) . . ?
N21 Ni2 N21 180.0 3_575 . ?
N16 Ni2 N26 90.29(4) 3_575 . ?
N16 Ni2 N26 89.71(4) . . ?
N21 Ni2 N26 88.91(4) 3_575 . ?
N21 Ni2 N26 91.09(4) . . ?
N16 Ni2 N26 89.71(4) 3_575 3_575 ?
N16 Ni2 N26 90.29(4) . 3_575 ?
N21 Ni2 N26 91.09(4) 3_575 3_575 ?
N21 Ni2 N26 88.91(4) . 3_575 ?
N26 Ni2 N26 180.00(5) . 3_575 ?
C17 N16 C20 104.87(12) . . ?
C17 N16 Ni2 126.96(9) . . ?
C20 N16 Ni2 128.17(9) . . ?
N16 C17 N18 111.77(13) . . ?
N16 C17 H17 124.1 . . ?
N18 C17 H17 124.1 . . ?
C17 N18 C19 107.31(13) . . ?
C17 N18 H18 127.0(13) . . ?
C19 N18 H18 125.6(13) . . ?
C20 C19 N18 106.48(14) . . ?
C20 C19 H19 126.8 . . ?
N18 C19 H19 126.8 . . ?
C19 C20 N16 109.57(13) . . ?
C19 C20 H20 125.2 . . ?
N16 C20 H20 125.2 . . ?
C22 N21 C25 104.53(11) . . ?
C22 N21 Ni2 126.79(9) . . ?
C25 N21 Ni2 128.68(9) . . ?
N21 C22 N23 112.09(12) . . ?
N21 C22 H22 124.0 . . ?
N23 C22 H22 124.0 . . ?
C22 N23 C24 107.13(12) . . ?
C22 N23 H23 126.4(14) . . ?
C24 N23 H23 126.4(14) . . ?
C25 C24 N23 106.37(13) . . ?
C25 C24 H24 126.8 . . ?
N23 C24 H24 126.8 . . ?
C24 C25 N21 109.88(13) . . ?
C24 C25 H25 125.1 . . ?
N21 C25 H25 125.1 . . ?
C27 N26 C30 104.89(11) . . ?
C27 N26 Ni2 127.06(9) . . ?
C30 N26 Ni2 127.08(9) . . ?
N26 C27 N28 111.59(13) . . ?
N26 C27 H27 124.2 . . ?
N28 C27 H27 124.2 . . ?
C27 N28 C29 107.63(13) . . ?
C27 N28 H28 125.1(13) . . ?
C29 N28 H28 127.0(13) . . ?
N28 C29 C30 106.20(14) . . ?
N28 C29 H29 126.9 . . ?
C30 C29 H29 126.9 . . ?
C29 C30 N26 109.69(14) . . ?
C29 C30 H30 125.2 . . ?
N26 C30 H30 125.2 . . ?
C32 N31 C35 107.37(13) . . ?
C32 N31 H31 126.9(12) . . ?
C35 N31 H31 125.7(12) . . ?
N33 C32 N31 110.12(14) . . ?
N33 C32 H32 124.9 . . ?
N31 C32 H32 124.9 . . ?
C32 N33 C34 107.50(13) . . ?
C32 N33 H33 126.8(12) . . ?
C34 N33 H33 125.6(12) . . ?
C35 C34 N33 107.37(13) . . ?
C35 C34 H34 126.3 . . ?
N33 C34 H34 126.3 . . ?
C34 C35 N31 107.63(13) . . ?
C34 C35 H35 126.2 . . ?
N31 C35 H35 126.2 . . ?
O3 P1 O1 110.53(5) . . ?
O3 P1 O2 109.48(5) . . ?
O1 P1 O2 109.47(5) . . ?
O3 P1 O4 110.20(6) . . ?
O1 P1 O4 109.40(5) . . ?
O2 P1 O4 107.70(5) . . ?
H1W1 O1W H2W1 110(2) . . ?
H1W2 O2W H2W2 105(2) . . ?
H1W3 O3W H2W3 103(2) . . ?
H1W4 O4W H2W4 101(3) . . ?

loop_
_geom_bond_atom_site_label_1
_geom_bond_atom_site_label_2
_geom_bond_distance
_geom_bond_site_symmetry_2
_geom_bond_publ_flag
Ni1 N1 2.1235(10) 3_665 ?
Ni1 N1 2.1235(10) . ?
Ni1 N6 2.1277(10) . ?
Ni1 N6 2.1277(10) 3_665 ?
Ni1 N11 2.1278(11) 3_665 ?
Ni1 N11 2.1278(11) . ?
N1 C2 1.3208(16) . ?
N1 C5 1.3736(17) . ?
C2 N3 1.3314(18) . ?
C2 H2 0.9300 . ?
N3 C4 1.356(2) . ?
N3 H3 0.817(18) . ?
C4 C5 1.350(2) . ?
C4 H4 0.9300 . ?
C5 H5 0.9300 . ?
N6 C7 1.3171(17) . ?
N6 C10 1.3662(18) . ?
C7 N8 1.3342(17) . ?
C7 H7 0.9300 . ?
N8 C9 1.353(2) . ?
N8 H8 0.855(19) . ?
C9 C10 1.357(2) . ?
C9 H9 0.9300 . ?
C10 H10 0.9300 . ?
N11 C12 1.3179(17) . ?
N11 C15 1.3735(17) . ?
C12 N13 1.3370(18) . ?
C12 H12 0.9300 . ?
N13 C14 1.355(2) . ?
N13 H13 0.845(18) . ?
C14 C15 1.358(2) . ?
C14 H14 0.9300 . ?
C15 H15 0.9300 . ?
Ni2 N16 2.1199(11) 3_575 ?
Ni2 N16 2.1199(11) . ?
Ni2 N21 2.1271(10) 3_575 ?
Ni2 N21 2.1271(10) . ?
Ni2 N26 2.1292(10) . ?
Ni2 N26 2.1292(10) 3_575 ?
N16 C17 1.3185(17) . ?
N16 C20 1.3731(17) . ?
C17 N18 1.3325(18) . ?
C17 H17 0.9300 . ?
N18 C19 1.354(2) . ?
N18 H18 0.86(2) . ?
C19 C20 1.351(2) . ?
C19 H19 0.9300 . ?
C20 H20 0.9300 . ?
N21 C22 1.3185(16) . ?
N21 C25 1.3708(17) . ?
C22 N23 1.3332(17) . ?
C22 H22 0.9300 . ?
N23 C24 1.353(2) . ?
N23 H23 0.88(2) . ?
C24 C25 1.352(2) . ?
C24 H24 0.9300 . ?
C25 H25 0.9300 . ?
N26 C27 1.3227(17) . ?
N26 C30 1.3743(18) . ?
C27 N28 1.3348(18) . ?
C27 H27 0.9300 . ?
N28 C29 1.355(2) . ?
N28 H28 0.823(19) . ?
C29 C30 1.357(2) . ?
C29 H29 0.9300 . ?
C30 H30 0.9300 . ?
N31 C32 1.317(2) . ?
N31 C35 1.353(2) . ?
N31 H31 0.921(19) . ?
C32 N33 1.3142(19) . ?
C32 H32 0.9300 . ?
N33 C34 1.355(2) . ?
N33 H33 0.95(2) . ?
C34 C35 1.343(2) . ?
C34 H34 0.9300 . ?
C35 H35 0.9300 . ?
P1 O3 1.5222(9) . ?
P1 O1 1.5233(9) . ?
P1 O2 1.5412(9) . ?
P1 O4 1.5424(9) . ?
O1W H1W1 0.87(2) . ?
O1W H2W1 0.87(4) . ?
O2W H1W2 0.80(3) . ?
O2W H2W2 0.86(2) . ?
O3W H1W3 0.81(3) . ?
O3W H2W3 0.87(3) . ?
O4W H1W4 0.80(3) . ?
O4W H2W4 0.74(3) . ?

loop_
_geom_hbond_atom_site_label_D
_geom_hbond_atom_site_label_H
_geom_hbond_atom_site_label_A
_geom_hbond_distance_DH
_geom_hbond_distance_HA
_geom_hbond_distance_DA
_geom_hbond_angle_DHA
_geom_hbond_site_symmetry_A
N3 H3 O1 0.817(18) 1.981(18) 2.7953(15) 174.7(18) 2
N8 H8 O3 0.855(19) 1.857(19) 2.7039(15) 170.4(17) .
N13 H13 O1 0.845(18) 1.918(18) 2.7608(15) 174.6(17) 2_655
N18 H18 O2 0.86(2) 1.89(2) 2.7400(16) 169.3(18) 1_565
N23 H23 O4 0.88(2) 1.86(2) 2.7185(15) 164(2) 1_465
N28 H28 O1 0.823(19) 1.949(19) 2.7627(16) 169.5(18) 2
N31 H31 O2 0.921(19) 1.66(2) 2.5779(15) 174.5(19) 1_565
N33 H33 O4 0.95(2) 1.64(2) 2.5797(15) 172.8(19) 2_655
O1W H1W1 O3 0.87(2) 1.94(2) 2.7872(17) 164(2) .
O1W H2W1 O2W 0.87(4) 2.14(4) 2.999(2) 170(3) 1_545
O2W H1W2 O4W 0.80(3) 2.08(3) 2.871(2) 174(2) 2
O2W H2W2 O2 0.86(2) 1.93(2) 2.7833(18) 172(2) 1_565
O3W H1W3 O1W 0.81(3) 1.99(3) 2.804(2) 179(3) 1_655
O3W H2W3 O4 0.87(3) 2.07(3) 2.930(2) 170(2) .
O4W H1W4 O3 0.80(3) 1.94(3) 2.7427(18) 179(3) .
O4W H2W4 O3W 0.74(3) 2.46(3) 3.190(3) 171(4) 1_455

loop_
_geom_torsion_atom_site_label_1
_geom_torsion_atom_site_label_2
_geom_torsion_atom_site_label_3
_geom_torsion_atom_site_label_4
_geom_torsion
_geom_torsion_site_symmetry_1
_geom_torsion_site_symmetry_2
_geom_torsion_site_symmetry_3
_geom_torsion_site_symmetry_4
_geom_torsion_publ_flag
N1 Ni1 N1 C2 -179(100) 3_665 . . . ?
N6 Ni1 N1 C2 -0.81(12) . . . . ?
N6 Ni1 N1 C2 179.19(12) 3_665 . . . ?
N11 Ni1 N1 C2 88.31(11) 3_665 . . . ?
N11 Ni1 N1 C2 -91.69(11) . . . . ?
N1 Ni1 N1 C5 9(100) 3_665 . . . ?
N6 Ni1 N1 C5 -173.02(12) . . . . ?
N6 Ni1 N1 C5 6.98(12) 3_665 . . . ?
N11 Ni1 N1 C5 -83.91(12) 3_665 . . . ?
N11 Ni1 N1 C5 96.09(12) . . . . ?
C5 N1 C2 N3 0.62(16) . . . . ?
Ni1 N1 C2 N3 -173.06(9) . . . . ?
N1 C2 N3 C4 -0.31(18) . . . . ?
C2 N3 C4 C5 -0.15(19) . . . . ?
N3 C4 C5 N1 0.5(2) . . . . ?
C2 N1 C5 C4 -0.71(18) . . . . ?
Ni1 N1 C5 C4 172.87(11) . . . . ?
N1 Ni1 N6 C7 88.63(11) 3_665 . . . ?
N1 Ni1 N6 C7 -91.37(11) . . . . ?
N6 Ni1 N6 C7 -90(100) 3_665 . . . ?
N11 Ni1 N6 C7 178.63(11) 3_665 . . . ?
N11 Ni1 N6 C7 -1.37(11) . . . . ?
N1 Ni1 N6 C10 -88.50(13) 3_665 . . . ?
N1 Ni1 N6 C10 91.50(13) . . . . ?
N6 Ni1 N6 C10 93(100) 3_665 . . . ?
N11 Ni1 N6 C10 1.49(13) 3_665 . . . ?
N11 Ni1 N6 C10 -178.51(13) . . . . ?
C10 N6 C7 N8 0.49(17) . . . . ?
Ni1 N6 C7 N8 -177.21(9) . . . . ?
N6 C7 N8 C9 -0.50(18) . . . . ?
C7 N8 C9 C10 0.3(2) . . . . ?
N8 C9 C10 N6 0.0(2) . . . . ?
C7 N6 C10 C9 -0.29(19) . . . . ?
Ni1 N6 C10 C9 177.32(12) . . . . ?
N1 Ni1 N11 C12 168.93(11) 3_665 . . . ?
N1 Ni1 N11 C12 -11.07(11) . . . . ?
N6 Ni1 N11 C12 -101.57(11) . . . . ?
N6 Ni1 N11 C12 78.43(11) 3_665 . . . ?
N11 Ni1 N11 C12 33(100) 3_665 . . . ?
N1 Ni1 N11 C15 1.91(12) 3_665 . . . ?
N1 Ni1 N11 C15 -178.09(12) . . . . ?
N6 Ni1 N11 C15 91.41(12) . . . . ?
N6 Ni1 N11 C15 -88.59(12) 3_665 . . . ?
N11 Ni1 N11 C15 -134(100) 3_665 . . . ?
C15 N11 C12 N13 0.42(16) . . . . ?
Ni1 N11 C12 N13 -169.03(9) . . . . ?
N11 C12 N13 C14 -0.60(18) . . . . ?
C12 N13 C14 C15 0.52(19) . . . . ?
N13 C14 C15 N11 -0.3(2) . . . . ?
C12 N11 C15 C14 -0.08(18) . . . . ?
Ni1 N11 C15 C14 169.06(11) . . . . ?
N16 Ni2 N16 C17 138.86(13) 3_575 . . . ?
N21 Ni2 N16 C17 -175.51(12) 3_575 . . . ?
N21 Ni2 N16 C17 4.49(12) . . . . ?
N26 Ni2 N16 C17 -86.60(12) . . . . ?
N26 Ni2 N16 C17 93.40(12) 3_575 . . . ?
N16 Ni2 N16 C20 -41.26(13) 3_575 . . . ?
N21 Ni2 N16 C20 4.37(12) 3_575 . . . ?
N21 Ni2 N16 C20 -175.63(12) . . . . ?
N26 Ni2 N16 C20 93.28(12) . . . . ?
N26 Ni2 N16 C20 -86.72(12) 3_575 . . . ?
C20 N16 C17 N18 0.28(17) . . . . ?
Ni2 N16 C17 N18 -179.82(9) . . . . ?
N16 C17 N18 C19 -0.41(19) . . . . ?
C17 N18 C19 C20 0.4(2) . . . . ?
N18 C19 C20 N16 -0.2(2) . . . . ?
C17 N16 C20 C19 -0.04(19) . . . . ?
Ni2 N16 C20 C19 -179.94(12) . . . . ?
N16 Ni2 N21 C22 90.83(12) 3_575 . . . ?
N16 Ni2 N21 C22 -89.17(12) . . . . ?
N21 Ni2 N21 C22 -115(100) 3_575 . . . ?
N26 Ni2 N21 C22 0.54(12) . . . . ?
N26 Ni2 N21 C22 -179.46(12) 3_575 . . . ?
N16 Ni2 N21 C25 -90.10(13) 3_575 . . . ?
N16 Ni2 N21 C25 89.90(13) . . . . ?
N21 Ni2 N21 C25 64(100) 3_575 . . . ?
N26 Ni2 N21 C25 179.61(13) . . . . ?
N26 Ni2 N21 C25 -0.39(13) 3_575 . . . ?
C25 N21 C22 N23 0.03(17) . . . . ?
Ni2 N21 C22 N23 179.28(9) . . . . ?
N21 C22 N23 C24 0.03(18) . . . . ?
C22 N23 C24 C25 -0.1(2) . . . . ?
N23 C24 C25 N21 0.1(2) . . . . ?
C22 N21 C25 C24 -0.08(18) . . . . ?
Ni2 N21 C25 C24 -179.31(11) . . . . ?
N16 Ni2 N26 C27 170.28(11) 3_575 . . . ?
N16 Ni2 N26 C27 -9.72(11) . . . . ?
N21 Ni2 N26 C27 80.14(11) 3_575 . . . ?
N21 Ni2 N26 C27 -99.86(11) . . . . ?
N26 Ni2 N26 C27 -164(100) 3_575 . . . ?
N16 Ni2 N26 C30 3.26(11) 3_575 . . . ?
N16 Ni2 N26 C30 -176.74(11) . . . . ?
N21 Ni2 N26 C30 -86.87(11) 3_575 . . . ?
N21 Ni2 N26 C30 93.13(11) . . . . ?
N26 Ni2 N26 C30 29(100) 3_575 . . . ?
C30 N26 C27 N28 0.57(15) . . . . ?
Ni2 N26 C27 N28 -168.74(9) . . . . ?
N26 C27 N28 C29 -0.70(17) . . . . ?
C27 N28 C29 C30 0.52(19) . . . . ?
N28 C29 C30 N26 -0.18(19) . . . . ?
C27 N26 C30 C29 -0.23(17) . . . . ?
Ni2 N26 C30 C29 169.08(11) . . . . ?
C35 N31 C32 N33 0.1(2) . . . . ?
N31 C32 N33 C34 -0.51(19) . . . . ?
C32 N33 C34 C35 0.73(19) . . . . ?
N33 C34 C35 N31 -0.68(19) . . . . ?
C32 N31 C35 C34 0.37(19) . . . . ?
